data_7249052
loop_
_publ_author_name
'Saikia, Plabon'
'Gupta, Poonam'
'Nath, Tridib R.'
'Nath, Naba K.'

_publ_section_title
;
 Crystal-to-crystal polymorphic phase transition in a cocrystal
 accompanied by expansion and surface wettability change
;
_journal_issue 32
_journal_name_full CrystEngComm
_journal_page_first 4259
_journal_page_last 4263
_journal_paper_doi 10.1039/D4CE00407H
_journal_volume 26
_journal_year 2024
_chemical_formula_moiety 'C10 H12 O3, C6 H5 N2'
_chemical_formula_sum 'C16 H17 N2 O3'
_chemical_formula_weight 285.325
_space_group_crystal_system triclinic
_space_group_IT_number 2
_space_group_name_Hall '-P 1'
_space_group_name_H-M_alt 'P -1'
_symmetry_Int_Tables_number 2
_atom_sites_solution_primary iterative
_audit_creation_date 2024-04-01
_audit_creation_method
;
Olex2 1.5-beta
(compiled 2023.03.06 svn.rbb2c1857 for OlexSys, GUI svn.r6748)
;
_audit_update_record
;
2024-04-03 deposited with the CCDC.	2024-07-15 downloaded from the CCDC.
;
_cell_angle_alpha 78.09(3)
_cell_angle_beta 84.05(3)
_cell_angle_gamma 69.20(3)
_cell_formula_units_Z 2
_cell_length_a 7.048(8)
_cell_length_b 7.351(8)
_cell_length_c 15.499(16)
_cell_measurement_reflns_used 2658
_cell_measurement_temperature 296.15
_cell_measurement_theta_max 22.50
_cell_measurement_theta_min 2.69
_cell_volume 734.1(14)
_computing_cell_refinement 'SAINT V8.38A (Bruker, 2018)'
_computing_data_reduction 'SAINT V8.38A (Bruker, 2018)'
_computing_molecular_graphics 'Olex2 1.5-beta (Dolomanov et al., 2009)'
_computing_publication_material 'Olex2 1.5-beta (Dolomanov et al., 2009)'
_computing_structure_refinement 'olex2.refine 1.5-beta (Bourhis et al., 2015)'
_computing_structure_solution 'olex2.solve 1.5-beta (Bourhis et al., 2015)'
_diffrn_ambient_temperature 296.15
_diffrn_measured_fraction_theta_full 0.9947
_diffrn_measured_fraction_theta_max 0.9521
_diffrn_measurement_device_type 'Bruker APEX-II CCD'
_diffrn_measurement_method '\f and \w scans'
_diffrn_radiation_type 'Mo K\a'
_diffrn_radiation_wavelength 0.71073
_diffrn_reflns_av_R_equivalents 0.1075
_diffrn_reflns_av_unetI/netI 0.0744
_diffrn_reflns_Laue_measured_fraction_full 0.9947
_diffrn_reflns_Laue_measured_fraction_max 0.9521
_diffrn_reflns_limit_h_max 9
_diffrn_reflns_limit_h_min -9
_diffrn_reflns_limit_k_max 9
_diffrn_reflns_limit_k_min -9
_diffrn_reflns_limit_l_max 20
_diffrn_reflns_limit_l_min -20
_diffrn_reflns_number 23890
_diffrn_reflns_point_group_measured_fraction_full 0.9947
_diffrn_reflns_point_group_measured_fraction_max 0.9521
_diffrn_reflns_theta_full 25.2417
_diffrn_reflns_theta_max 29.04
_diffrn_reflns_theta_min 3.02
_diffrn_source_current 30.0
_diffrn_source_power 1.5
_diffrn_source_voltage 50.0
_diffrn_standards_number 0
_exptl_absorpt_coefficient_mu 0.090
_exptl_absorpt_correction_T_max 0.7457
_exptl_absorpt_correction_T_min 0.3714
_exptl_absorpt_correction_type none
_exptl_absorpt_process_details
;
SADABS-2016/2 (Bruker,2016/2) was used for absorption correction.
wR2(int) was 0.1468 before and 0.0892 after correction.
The Ratio of minimum to maximum transmission is 0.4981.
The \l/2 correction factor is Not present.
;
_exptl_crystal_colour 'clear yellowish yellow'
_exptl_crystal_colour_lustre clear
_exptl_crystal_colour_modifier yellowish
_exptl_crystal_colour_primary yellow
_exptl_crystal_density_diffrn 1.291
_exptl_crystal_description plate
_exptl_crystal_F_000 302.206
_exptl_crystal_size_max 0.35
_exptl_crystal_size_mid 0.3
_exptl_crystal_size_min 0.12
_refine_diff_density_max 0.3308
_refine_diff_density_min -0.2977
_refine_diff_density_rms 0.0740
_refine_ls_d_res_high 0.7321
_refine_ls_d_res_low 6.7562
_refine_ls_extinction_coef 0.123(12)
_refine_ls_extinction_expression Fc^*^=kFc[1+0.001xFc^2^\l^3^/sin(2\q)]^-1/4^
_refine_ls_goodness_of_fit_ref 1.0435
_refine_ls_hydrogen_treatment mixed
_refine_ls_matrix_type full
_refine_ls_number_constraints 28
_refine_ls_number_parameters 196
_refine_ls_number_reflns 3717
_refine_ls_number_restraints 0
_refine_ls_restrained_S_all 1.0435
_refine_ls_R_factor_all 0.1099
_refine_ls_R_factor_gt 0.0581
_refine_ls_shift/su_max -0.0004
_refine_ls_shift/su_mean 0.0000
_refine_ls_structure_factor_coef Fsqd
_refine_ls_weighting_details 'w=1/[\s^2^(Fo^2^)+(0.0627P)^2^+0.1060P] where P=(Fo^2^+2Fc^2^)/3'
_refine_ls_weighting_scheme calc
_refine_ls_wR_factor_gt 0.1356
_refine_ls_wR_factor_ref 0.1688
_reflns_Friedel_coverage 0.0
_reflns_limit_h_max 9
_reflns_limit_h_min -9
_reflns_limit_k_max 9
_reflns_limit_k_min -9
_reflns_limit_l_max 20
_reflns_limit_l_min 0
_reflns_number_gt 2170
_reflns_number_total 3717
_reflns_threshold_expression I>=2u(I)
_cod_data_source_file d4ce00407h3.cif
_cod_data_source_block BPA-PP
_cod_depositor_comments 'Adding full bibliography for 7249052.cif.'
_cod_database_code 7249052
_olex2_refinement_description
;
1. Fixed Uiso
 At 1.2 times of:
  All C(H) groups, All C(H,H) groups
 At 1.5 times of:
  All C(H,H,H) groups
2.a Secondary CH2 refined with riding coordinates:
 C8(H8a,H8b), C9(H9a,H9b)
2.b Aromatic/amide H refined with riding coordinates:
 C1(H1), C2(H2a), C4(H4), C5(H5), C6(H6), C12(H12), C13(H13), C15(H15), C16(H16)
2.c Idealised Me refined as rotating group:
 C7(H7a,H7b,H7c)
;
_olex2_submission_special_instructions 'No special instructions were received'

loop_
_space_group_symop_id
_space_group_symop_operation_xyz
1 x,y,z
2 -x,-y,-z

loop_
_atom_site_label
_atom_site_type_symbol
_atom_site_fract_x
_atom_site_fract_y
_atom_site_fract_z
_atom_site_U_iso_or_equiv
_atom_site_adp_type
_atom_site_occupancy
_atom_site_refinement_flags_posn
O1 O -0.12245(18) 0.7949(2) 0.47430(8) 0.0487(4) Uani 1.000000 .
O2 O 0.2891(2) 0.5682(3) 0.84065(9) 0.0629(5) Uani 1.000000 .
O3 O 0.2000(2) 0.7041(3) 0.42463(9) 0.0668(5) Uani 1.000000 .
N1 N 0.6961(2) 0.3793(3) 0.87279(11) 0.0506(5) Uani 1.000000 .
N2 N 1.3992(2) 0.0668(2) 0.99541(11) 0.0505(5) Uani 1.000000 .
C1 C 0.7811(3) 0.4035(3) 0.94045(13) 0.0487(5) Uani 1.000000 .
H1 H 0.7041(3) 0.5007(3) 0.97242(13) 0.0584(6) Uiso 1.000000 R
C2 C 0.9766(3) 0.2929(3) 0.96582(13) 0.0458(5) Uani 1.000000 .
H2a H 1.0289(3) 0.3159(3) 1.01359(13) 0.0550(6) Uiso 1.000000 R
C3 C 1.0940(3) 0.1477(3) 0.91954(12) 0.0392(4) Uani 1.000000 .
C4 C 1.3045(3) 0.0268(3) 0.94097(12) 0.0439(5) Uani 1.000000 .
H4 H 1.3702(3) -0.0819(3) 0.91392(12) 0.0527(6) Uiso 1.000000 R
C5 C 1.0054(3) 0.1179(3) 0.85081(13) 0.0505(5) Uani 1.000000 .
H5 H 1.0773(3) 0.0188(3) 0.81901(13) 0.0606(6) Uiso 1.000000 R
C6 C 0.8090(3) 0.2369(4) 0.82974(15) 0.0581(6) Uani 1.000000 .
H6 H 0.7525(3) 0.2160(4) 0.78265(15) 0.0697(7) Uiso 1.000000 R
C7 C -0.4879(3) 0.9570(3) 0.29156(13) 0.0559(6) Uani 1.000000 .
H7a H -0.4600(19) 1.0728(13) 0.2609(3) 0.0838(9) Uiso 1.000000 GR
H7b H -0.4200(16) 0.8489(9) 0.2611(3) 0.0838(9) Uiso 1.000000 GR
H7c H -0.6316(5) 0.983(2) 0.29376(13) 0.0838(9) Uiso 1.000000 GR
C8 C -0.4118(3) 0.9037(3) 0.38498(13) 0.0481(5) Uani 1.000000 .
H8a H -0.4734(3) 1.0162(3) 0.41446(13) 0.0577(6) Uiso 1.000000 R
H8b H -0.4515(3) 0.7947(3) 0.41780(13) 0.0577(6) Uiso 1.000000 R
C9 C -0.1852(3) 0.8460(3) 0.38378(11) 0.0433(5) Uani 1.000000 .
H9a H -0.1443(3) 0.9552(3) 0.35219(11) 0.0519(6) Uiso 1.000000 R
H9b H -0.1222(3) 0.7336(3) 0.35431(11) 0.0519(6) Uiso 1.000000 R
C10 C 0.0780(3) 0.7266(3) 0.48551(12) 0.0422(5) Uani 1.000000 .
C11 C 0.1299(3) 0.6841(3) 0.57929(11) 0.0381(4) Uani 1.000000 .
C12 C -0.0160(3) 0.7007(3) 0.64796(12) 0.0460(5) Uani 1.000000 .
H12 H -0.1523(3) 0.7386(3) 0.63536(12) 0.0552(6) Uiso 1.000000 R
C13 C 0.0397(3) 0.6614(3) 0.73437(12) 0.0492(5) Uani 1.000000 .
H13 H -0.0592(3) 0.6740(3) 0.77954(12) 0.0591(6) Uiso 1.000000 R
C14 C 0.2420(3) 0.6033(3) 0.75435(12) 0.0429(5) Uani 1.000000 .
C15 C 0.3322(3) 0.6250(3) 0.60032(12) 0.0423(5) Uani 1.000000 .
H15 H 0.4315(3) 0.6122(3) 0.55530(12) 0.0508(6) Uiso 1.000000 R
C16 C 0.3887(3) 0.5850(3) 0.68653(12) 0.0431(5) Uani 1.000000 .
H16 H 0.5250(3) 0.5456(3) 0.69931(12) 0.0517(6) Uiso 1.000000 R
H2 H 0.434(4) 0.510(4) 0.8463(18) 0.100(9) Uiso 1.000000 .

loop_
_atom_site_aniso_label
_atom_site_aniso_U_11
_atom_site_aniso_U_22
_atom_site_aniso_U_33
_atom_site_aniso_U_12
_atom_site_aniso_U_13
_atom_site_aniso_U_23
O1 0.0394(7) 0.0689(10) 0.0305(7) -0.0125(7) -0.0060(5) -0.0015(6)
O2 0.0448(8) 0.0969(13) 0.0321(8) -0.0077(8) -0.0098(6) -0.0048(7)
O3 0.0450(8) 0.1103(14) 0.0374(8) -0.0189(9) 0.0025(6) -0.0127(8)
N1 0.0384(9) 0.0634(12) 0.0456(10) -0.0126(8) -0.0142(7) -0.0030(9)
N2 0.0365(8) 0.0571(11) 0.0498(10) -0.0050(8) -0.0162(7) -0.0053(8)
C1 0.0439(11) 0.0570(13) 0.0393(11) -0.0110(10) -0.0076(9) -0.0046(9)
C2 0.0453(11) 0.0538(13) 0.0381(11) -0.0162(10) -0.0132(8) -0.0032(9)
C3 0.0357(9) 0.0475(11) 0.0313(9) -0.0136(8) -0.0093(7) 0.0028(8)
C4 0.0390(10) 0.0510(12) 0.0357(10) -0.0104(9) -0.0094(8) -0.0002(9)
C5 0.0460(11) 0.0643(14) 0.0385(11) -0.0115(10) -0.0123(9) -0.0114(10)
C6 0.0499(12) 0.0758(16) 0.0503(13) -0.0185(12) -0.0227(10) -0.0105(11)
C7 0.0478(12) 0.0700(15) 0.0500(13) -0.0143(11) -0.0135(10) -0.0160(11)
C8 0.0445(11) 0.0609(14) 0.0393(11) -0.0192(10) -0.0030(8) -0.0071(9)
C9 0.0460(11) 0.0538(12) 0.0271(9) -0.0157(9) -0.0046(8) -0.0020(8)
C10 0.0394(10) 0.0482(12) 0.0359(10) -0.0127(9) -0.0030(8) -0.0042(9)
C11 0.0374(9) 0.0391(11) 0.0331(10) -0.0090(8) -0.0031(7) -0.0032(8)
C12 0.0329(9) 0.0588(13) 0.0392(11) -0.0089(9) -0.0055(8) -0.0037(9)
C13 0.0379(10) 0.0681(14) 0.0331(10) -0.0114(10) -0.0005(8) -0.0031(9)
C14 0.0408(10) 0.0492(12) 0.0308(10) -0.0078(9) -0.0080(8) -0.0005(8)
C15 0.0356(9) 0.0492(12) 0.0368(10) -0.0102(9) 0.0003(8) -0.0048(8)
C16 0.0301(9) 0.0498(12) 0.0423(11) -0.0067(8) -0.0051(8) -0.0036(9)

loop_
_atom_type_symbol
_atom_type_scat_dispersion_real
_atom_type_scat_dispersion_imag
_atom_type_scat_Cromer_Mann_a1
_atom_type_scat_Cromer_Mann_a2
_atom_type_scat_Cromer_Mann_a3
_atom_type_scat_Cromer_Mann_a4
_atom_type_scat_Cromer_Mann_b1
_atom_type_scat_Cromer_Mann_b2
_atom_type_scat_Cromer_Mann_b3
_atom_type_scat_Cromer_Mann_b4
_atom_type_scat_Cromer_Mann_c
_atom_type_scat_source
_atom_type_scat_dispersion_source
C 0.00347 0.00161 2.31000 1.02000 1.58860 0.86500 20.84390 10.20750 0.56870 51.65120 0.21560 'International Tables Volume C Table 6.1.1.4 (pp. 500-502)' 'Henke, Gullikson and Davis, At. Data and Nucl. Data Tables, 1993, 54, 2'
H 0.00000 0.00000 0.49300 0.32291 0.14019 0.04081 10.51090 26.12570 3.14236 57.79970 0.00304 'International Tables Volume C Table 6.1.1.4 (pp. 500-502)' 'Henke, Gullikson and Davis, At. Data and Nucl. Data Tables, 1993, 54, 2'
N 0.00653 0.00323 12.21260 3.13220 2.01250 1.16630 0.00570 9.89330 28.99750 0.58260 -11.52900 'International Tables Volume C Table 6.1.1.4 (pp. 500-502)' 'Henke, Gullikson and Davis, At. Data and Nucl. Data Tables, 1993, 54, 2'
O 0.01158 0.00611 3.04850 2.28680 1.54630 0.86700 13.27710 5.70110 0.32390 32.90890 0.25080 'International Tables Volume C Table 6.1.1.4 (pp. 500-502)' 'Henke, Gullikson and Davis, At. Data and Nucl. Data Tables, 1993, 54, 2'

loop_
_geom_angle_atom_site_label_1
_geom_angle_atom_site_label_2
_geom_angle_atom_site_label_3
_geom_angle
_geom_angle_site_symmetry_1
_geom_angle_site_symmetry_3
_geom_angle_publ_flag
C10 O1 C9 115.85(14) . . ?
H2 O2 C14 109.9(17) . . ?
C6 N1 C1 116.48(16) . . ?
H1 C1 N1 118.12(12) . . ?
C2 C1 N1 123.8(2) . . ?
C2 C1 H1 118.12(12) . . ?
H2a C2 C1 120.37(12) . . ?
C3 C2 C1 119.27(17) . . ?
C3 C2 H2a 120.37(10) . . ?
C4 C3 C2 122.65(16) . . ?
C5 C3 C2 117.37(17) . . ?
C5 C3 C4 119.98(18) . . ?
C3 C4 N2 121.63(19) . . ?
H4 C4 N2 119.19(12) . . ?
H4 C4 C3 119.19(11) . . ?
H5 C5 C3 120.35(12) . . ?
C6 C5 C3 119.3(2) . . ?
C6 C5 H5 120.35(13) . . ?
C5 C6 N1 123.79(18) . . ?
H6 C6 N1 118.10(10) . . ?
H6 C6 C5 118.10(13) . . ?
H7b C7 H7a 109.5 . . ?
H7c C7 H7a 109.5 . . ?
H7c C7 H7b 109.5 . . ?
C8 C7 H7a 109.5 . . ?
C8 C7 H7b 109.5 . . ?
C8 C7 H7c 109.5 . . ?
H8a C8 C7 109.51(12) . . ?
H8b C8 C7 109.51(12) . . ?
H8b C8 H8a 108.1 . . ?
C9 C8 C7 110.69(16) . . ?
C9 C8 H8a 109.51(11) . . ?
C9 C8 H8b 109.51(11) . . ?
C8 C9 O1 107.98(15) . . ?
H9a C9 O1 110.11(9) . . ?
H9a C9 C8 110.11(11) . . ?
H9b C9 O1 110.11(10) . . ?
H9b C9 C8 110.11(11) . . ?
H9b C9 H9a 108.4 . . ?
O3 C10 O1 122.53(16) . . ?
C11 C10 O1 112.67(16) . . ?
C11 C10 O3 124.80(16) . . ?
C12 C11 C10 122.78(15) . . ?
C15 C11 C10 118.93(16) . . ?
C15 C11 C12 118.29(16) . . ?
H12 C12 C11 119.68(10) . . ?
C13 C12 C11 120.64(16) . . ?
C13 C12 H12 119.68(11) . . ?
H13 C13 C12 119.78(11) . . ?
C14 C13 C12 120.44(18) . . ?
C14 C13 H13 119.78(11) . . ?
C13 C14 O2 118.19(17) . . ?
C16 C14 O2 122.42(16) . . ?
C16 C14 C13 119.38(17) . . ?
H15 C15 C11 119.36(11) . . ?
C16 C15 C11 121.27(17) . . ?
C16 C15 H15 119.36(10) . . ?
C15 C16 C14 119.97(16) . . ?
H16 C16 C14 120.02(10) . . ?
H16 C16 C15 120.02(10) . . ?

loop_
_geom_bond_atom_site_label_1
_geom_bond_atom_site_label_2
_geom_bond_distance
_geom_bond_site_symmetry_2
_geom_bond_publ_flag
O1 C9 1.449(2) . ?
O1 C10 1.337(3) . ?
O2 C14 1.362(2) . ?
O2 H2 0.96(3) . ?
O3 C10 1.205(2) . ?
N1 C1 1.332(2) . ?
N1 C6 1.327(3) . ?
N2 N2 1.413(3) 2_857 ?
N2 C4 1.266(2) . ?
C1 H1 0.9300 . ?
C1 C2 1.378(3) . ?
C2 H2a 0.9300 . ?
C2 C3 1.380(3) . ?
C3 C4 1.464(3) . ?
C3 C5 1.380(3) . ?
C4 H4 0.9300 . ?
C5 H5 0.9300 . ?
C5 C6 1.380(3) . ?
C6 H6 0.9300 . ?
C7 H7a 0.9600 . ?
C7 H7b 0.9600 . ?
C7 H7c 0.9600 . ?
C7 C8 1.521(3) . ?
C8 H8a 0.9700 . ?
C8 H8b 0.9700 . ?
C8 C9 1.499(3) . ?
C9 H9a 0.9700 . ?
C9 H9b 0.9700 . ?
C10 C11 1.479(3) . ?
C11 C12 1.394(3) . ?
C11 C15 1.388(3) . ?
C12 H12 0.9300 . ?
C12 C13 1.378(3) . ?
C13 H13 0.9300 . ?
C13 C14 1.384(3) . ?
C14 C16 1.388(3) . ?
C15 H15 0.9300 . ?
C15 C16 1.377(3) . ?
C16 H16 0.9300 . ?

loop_
_geom_torsion_atom_site_label_1
_geom_torsion_atom_site_label_2
_geom_torsion_atom_site_label_3
_geom_torsion_atom_site_label_4
_geom_torsion
_geom_torsion_site_symmetry_1
_geom_torsion_site_symmetry_2
_geom_torsion_site_symmetry_3
_geom_torsion_site_symmetry_4
_geom_torsion_publ_flag
O1 C9 C8 C7 -179.32(17) . . . . ?
O1 C10 C11 C12 4.4(2) . . . . ?
O1 C10 C11 C15 -175.68(17) . . . . ?
O2 C14 C13 C12 179.4(2) . . . . ?
O2 C14 C16 C15 -179.09(19) . . . . ?
O3 C10 C11 C12 -175.9(2) . . . . ?
O3 C10 C11 C15 4.0(2) . . . . ?
N1 C1 C2 C3 -0.1(2) . . . . ?
N1 C6 C5 C3 -1.0(3) . . . . ?
N2 N2 C4 C3 -178.85(18) 2_857 . . . ?
N2 C4 C3 C2 -9.7(2) . . . . ?
N2 C4 C3 C5 170.5(2) . . . . ?
C1 C2 C3 C4 178.57(17) . . . . ?
C1 C2 C3 C5 -1.6(2) . . . . ?
C2 C3 C5 C6 2.1(2) . . . . ?
C10 C11 C12 C13 -179.35(19) . . . . ?
C10 C11 C15 C16 179.58(18) . . . . ?
C11 C12 C13 C14 -0.5(2) . . . . ?
C11 C15 C16 C14 0.0(2) . . . . ?
C12 C13 C14 C16 0.0(2) . . . . ?
C13 C14 C16 C15 0.2(2) . . . . ?
